data_4110215
loop_
_publ_author_name
'Matthew J. Horner'
'K. Travis Holman'
'Michael D. Ward'

_publ_section_title
;
 Architectural Diversity and Elastic Networks in Hydrogen-Bonded Host
 Frameworks: From Molecular Jaws to Cylinders
;
_journal_name_full 'Journal of the American Chemical Society'
_journal_page_first 14640
_journal_page_last 14660
_journal_paper_doi 10.1021/ja0741574
_journal_volume 129
_journal_year 2007
_chemical_formula_sum 'C16 H22 Br N3 O4 S'
_chemical_formula_weight 432.34
_chemical_name_systematic
; 
 ? 
;
_space_group_IT_number 19
_symmetry_cell_setting orthorhombic
_symmetry_space_group_name_Hall 'P 2ac 2ab'
_symmetry_space_group_name_H-M 'P 21 21 21'
_atom_sites_solution_hydrogens geom
_atom_sites_solution_primary direct
_atom_sites_solution_secondary difmap
_audit_creation_method SHELXL-97
_cell_angle_alpha 90.00
_cell_angle_beta 90.00
_cell_angle_gamma 90.00
_cell_formula_units_Z 4
_cell_length_a 11.7808(17)
_cell_length_b 22.579(3)
_cell_length_c 7.5023(10)
_cell_measurement_reflns_used 3118
_cell_measurement_temperature 173(2)
_cell_measurement_theta_max 24.25
_cell_measurement_theta_min 2.00
_cell_volume 1995.6(5)
_computing_cell_refinement 'SAINT, Bruker'
_computing_data_collection 'SMART, Bruker (or Siemens)'
_computing_data_reduction 'SAINT, Bruker'
_computing_molecular_graphics 'XSEED, L. Barbour; http://www.xseed.com'
_computing_publication_material CIFTAB
_computing_structure_refinement 'SHELXL-97 (Sheldrick, 1997)'
_computing_structure_solution 'SHELXS-97 (Sheldrick, 1990)'
_diffrn_ambient_temperature 173(2)
_diffrn_measured_fraction_theta_full 0.997
_diffrn_measured_fraction_theta_max 0.997
_diffrn_measurement_device_type 'SMART platform CCD, Bruker (or Siemens)'
_diffrn_measurement_method 'omega scans'
_diffrn_radiation_monochromator graphite
_diffrn_radiation_source 'fine-focus sealed tube'
_diffrn_radiation_type MoK\a
_diffrn_radiation_wavelength 0.71073
_diffrn_reflns_av_R_equivalents 0.0457
_diffrn_reflns_av_sigmaI/netI 0.0566
_diffrn_reflns_limit_h_max 15
_diffrn_reflns_limit_h_min -15
_diffrn_reflns_limit_k_max 28
_diffrn_reflns_limit_k_min -28
_diffrn_reflns_limit_l_max 9
_diffrn_reflns_limit_l_min -9
_diffrn_reflns_number 16342
_diffrn_reflns_theta_full 26.98
_diffrn_reflns_theta_max 26.98
_diffrn_reflns_theta_min 1.80
_exptl_absorpt_coefficient_mu 2.189
_exptl_absorpt_correction_T_max 0.7209
_exptl_absorpt_correction_T_min 0.6000
_exptl_absorpt_correction_type multi-scan
_exptl_absorpt_process_details 'SADABS, G. Sheldrick (1999)'
_exptl_crystal_colour colorless
_exptl_crystal_density_diffrn 1.439
_exptl_crystal_description prism
_exptl_crystal_F_000 888
_exptl_crystal_size_max 0.26
_exptl_crystal_size_mid 0.22
_exptl_crystal_size_min 0.16
_refine_diff_density_max 0.413
_refine_diff_density_min -0.408
_refine_diff_density_rms 0.050
_refine_ls_abs_structure_details 'Flack H D (1983), Acta Cryst. A39, 876-881'
_refine_ls_abs_structure_Flack 0.038(10)
_refine_ls_extinction_method none
_refine_ls_goodness_of_fit_ref 1.020
_refine_ls_hydrogen_treatment constr
_refine_ls_matrix_type full
_refine_ls_number_parameters 246
_refine_ls_number_reflns 4336
_refine_ls_number_restraints 0
_refine_ls_restrained_S_all 1.020
_refine_ls_R_factor_all 0.0673
_refine_ls_R_factor_gt 0.0440
_refine_ls_shift/su_max 0.009
_refine_ls_shift/su_mean 0.001
_refine_ls_structure_factor_coef Fsqd
_refine_ls_weighting_details 'calc w=1/[\s^2^(Fo^2^)+(0.0300P)^2^+0.3770P] where P=(Fo^2^+2Fc^2^)/3'
_refine_ls_weighting_scheme calc
_refine_ls_wR_factor_gt 0.0796
_refine_ls_wR_factor_ref 0.0855
_reflns_number_gt 3302
_reflns_number_total 4336
_reflns_threshold_expression >2sigma(I)
_cod_data_source_file ja0741574si20070910_040750_14.cif
_cod_data_source_block GBBS.3,4-DMA
_cod_database_code 4110215

loop_
_symmetry_equiv_pos_as_xyz
'x, y, z'
'-x+1/2, -y, z+1/2'
'x+1/2, -y+1/2, -z'
'-x, y+1/2, -z+1/2'

loop_
_atom_site_label
_atom_site_type_symbol
_atom_site_fract_x
_atom_site_fract_y
_atom_site_fract_z
_atom_site_U_iso_or_equiv
_atom_site_adp_type
_atom_site_occupancy
_atom_site_symmetry_multiplicity
_atom_site_calc_flag
_atom_site_refinement_flags
_atom_site_disorder_assembly
_atom_site_disorder_group
Br1 Br 0.39355(4) 0.910113(18) 0.14433(6) 0.07007(16) Uani 1 1 d . . .
S1 S 0.34305(6) 1.19072(4) 0.24630(11) 0.03401(18) Uani 1 1 d . . .
O1 O 0.40252(18) 1.20638(10) 0.4106(3) 0.0401(5) Uani 1 1 d . . .
O2 O 0.39899(18) 1.21623(9) 0.0897(3) 0.0398(5) Uani 1 1 d . . .
O3 O 0.22280(16) 1.20478(10) 0.2521(3) 0.0415(5) Uani 1 1 d . . .
O1S O -0.0188(3) 1.0955(2) 0.1920(5) 0.0722(11) Uani 0.75 1 d P A 1
O2S O -0.1723(7) 1.0969(4) 0.0479(11) 0.041(2) Uiso 0.25 1 d P B 2
N1 N 0.28917(19) 1.21614(11) -0.2527(4) 0.0400(6) Uani 1 1 d . . .
H1A H 0.3221 1.2071 -0.3545 0.048 Uiso 1 1 calc R . .
H1B H 0.3270 1.2127 -0.1522 0.048 Uiso 1 1 calc R . .
N2 N 0.1338(2) 1.24856(12) -0.0967(3) 0.0442(8) Uani 1 1 d . . .
H2A H 0.1718 1.2452 0.0038 0.053 Uiso 1 1 calc R . .
H2B H 0.0630 1.2610 -0.0953 0.053 Uiso 1 1 calc R . .
N3 N 0.1263(2) 1.24001(12) -0.4019(3) 0.0389(7) Uani 1 1 d . . .
H3A H 0.1590 1.2310 -0.5038 0.047 Uiso 1 1 calc R . .
H3B H 0.0555 1.2525 -0.4005 0.047 Uiso 1 1 calc R . .
C1 C 0.3547(2) 1.11313(14) 0.2234(4) 0.0336(7) Uani 1 1 d . . .
C2 C 0.4540(2) 1.08472(17) 0.2755(4) 0.0418(8) Uani 1 1 d . . .
H2 H 0.5138 1.1070 0.3275 0.050 Uiso 1 1 calc R . .
C3 C 0.4666(3) 1.02456(16) 0.2526(6) 0.0484(9) Uani 1 1 d . . .
H3 H 0.5343 1.0051 0.2887 0.058 Uiso 1 1 calc R . .
C4 C 0.3780(3) 0.99302(15) 0.1753(4) 0.0453(9) Uani 1 1 d . . .
C5 C 0.2795(3) 1.02033(16) 0.1227(5) 0.0489(9) Uani 1 1 d . . .
H5 H 0.2201 0.9981 0.0693 0.059 Uiso 1 1 calc R . .
C6 C 0.2678(2) 1.08072(15) 0.1485(5) 0.0432(8) Uani 1 1 d . . .
H6 H 0.1994 1.0999 0.1144 0.052 Uiso 1 1 calc R . .
C7 C 0.1834(2) 1.23478(13) -0.2509(4) 0.0324(6) Uani 1 1 d . . .
C1S C -0.0793(5) 1.0446(2) 0.1649(8) 0.0465(12) Uani 0.75 1 d P A 1
C2S C -0.0324(4) 0.9917(3) 0.2311(7) 0.0425(12) Uani 0.75 1 d P A 1
H2S H 0.0382 0.9932 0.2923 0.051 Uiso 0.75 1 calc PR A 1
C3S C -0.0855(5) 0.9379(4) 0.2101(6) 0.0411(16) Uani 0.75 1 d P A 1
C4S C -0.1894(8) 0.9360(3) 0.1203(9) 0.041(5) Uani 0.75 1 d P A 1
C5S C -0.2342(7) 0.9889(4) 0.0583(9) 0.045(2) Uani 0.75 1 d P A 1
H5S H -0.3053 0.9878 -0.0014 0.054 Uiso 0.75 1 calc PR A 1
C6S C -0.1817(5) 1.0427(3) 0.0784(7) 0.0512(14) Uani 0.75 1 d P A 1
H6S H -0.2155 1.0779 0.0334 0.061 Uiso 0.75 1 calc PR A 1
C7S C -0.0337(6) 0.8829(3) 0.2876(8) 0.0692(19) Uani 0.75 1 d P A 1
H7S1 H 0.0389 0.8928 0.3441 0.104 Uiso 0.75 1 calc PR A 1
H7S2 H -0.0209 0.8539 0.1925 0.104 Uiso 0.75 1 calc PR A 1
H7S3 H -0.0852 0.8661 0.3768 0.104 Uiso 0.75 1 calc PR A 1
C8S C -0.2563(7) 0.8789(3) 0.0908(13) 0.073(2) Uani 0.75 1 d P A 1
H8S1 H -0.3262 0.8879 0.0252 0.109 Uiso 0.75 1 calc PR A 1
H8S2 H -0.2755 0.8613 0.2063 0.109 Uiso 0.75 1 calc PR A 1
H8S3 H -0.2102 0.8510 0.0219 0.109 Uiso 0.75 1 calc PR A 1
C9S C -0.0669(7) 1.1490(2) 0.1300(12) 0.0759(19) Uani 0.75 1 d P A 1
H9S1 H -0.0155 1.1819 0.1568 0.114 Uiso 0.75 1 calc PR A 1
H9S2 H -0.1399 1.1556 0.1893 0.114 Uiso 0.75 1 calc PR A 1
H9S3 H -0.0786 1.1465 0.0009 0.114 Uiso 0.75 1 calc PR A 1
C11S C -0.1360(10) 1.0412(4) 0.1143(16) 0.031(5) Uiso 0.25 1 d PG B 2
C12S C -0.0379(9) 1.0251(4) 0.2053(14) 0.035(5) Uiso 0.25 1 d PG B 2
H12S H 0.0176 1.0542 0.2333 0.041 Uiso 0.25 1 calc PR B 2
C13S C -0.0210(8) 0.9665(4) 0.2552(15) 0.050(6) Uiso 0.25 1 d PG B 2
H13S H 0.0460 0.9555 0.3174 0.060 Uiso 0.25 1 calc PR B 2
C14S C -0.1022(8) 0.9239(4) 0.2142(15) 0.031(6) Uiso 0.25 1 d PG B 2
C15S C -0.2002(9) 0.9400(4) 0.123(2) 0.044(16) Uiso 0.25 1 d PG B 2
C16S C -0.2171(10) 0.9986(5) 0.073(2) 0.050(11) Uiso 0.25 1 d PG B 2
H16S H -0.2841 1.0096 0.0111 0.060 Uiso 0.25 1 calc PR B 2
C17S C -0.0662(11) 0.8613(4) 0.266(2) 0.043(5) Uiso 0.25 1 d PG B 2
H17A H -0.1265 0.8333 0.2345 0.065 Uiso 0.25 1 calc PR B 2
H17B H -0.0528 0.8597 0.3953 0.065 Uiso 0.25 1 calc PR B 2
H17C H 0.0037 0.8508 0.2032 0.065 Uiso 0.25 1 calc PR B 2
C18S C -0.2780(12) 0.8930(5) 0.075(3) 0.050(7) Uiso 0.25 1 d PG B 2
H18A H -0.2505 0.8553 0.1229 0.075 Uiso 0.25 1 calc PR B 2
H18B H -0.2829 0.8903 -0.0555 0.075 Uiso 0.25 1 calc PR B 2
H18C H -0.3534 0.9016 0.1236 0.075 Uiso 0.25 1 calc PR B 2
C19S C -0.0932(17) 1.1448(4) 0.055(2) 0.102(13) Uiso 0.25 1 d PG B 2
H19A H -0.1285 1.1806 0.0054 0.153 Uiso 0.25 1 calc PR B 2
H19B H -0.0258 1.1347 -0.0158 0.153 Uiso 0.25 1 calc PR B 2
H19C H -0.0709 1.1521 0.1785 0.153 Uiso 0.25 1 calc PR B 2

loop_
_atom_site_aniso_label
_atom_site_aniso_U_11
_atom_site_aniso_U_22
_atom_site_aniso_U_33
_atom_site_aniso_U_23
_atom_site_aniso_U_13
_atom_site_aniso_U_12
Br1 0.0900(3) 0.0453(2) 0.0749(3) 0.0041(2) 0.0151(3) 0.0008(2)
S1 0.0312(3) 0.0475(5) 0.0233(4) -0.0013(4) 0.0000(4) -0.0024(3)
O1 0.0381(12) 0.0565(14) 0.0257(12) -0.0047(10) -0.0019(10) -0.0068(11)
O2 0.0388(11) 0.0519(13) 0.0287(12) 0.0012(9) -0.0011(11) -0.0071(11)
O3 0.0351(10) 0.0536(14) 0.0357(11) -0.0036(12) 0.0013(11) 0.0036(9)
O1S 0.060(2) 0.082(3) 0.075(3) 0.008(2) -0.0001(18) -0.007(2)
N1 0.0391(14) 0.0580(18) 0.0228(13) -0.0053(15) 0.0005(14) 0.0058(12)
N2 0.0425(17) 0.0619(19) 0.0281(15) -0.0058(13) 0.0016(12) 0.0151(13)
N3 0.0376(15) 0.0504(16) 0.0286(15) -0.0002(12) 0.0003(11) 0.0087(12)
C1 0.0313(15) 0.0492(18) 0.0203(16) 0.0025(14) 0.0025(13) 0.0007(13)
C2 0.0325(15) 0.058(2) 0.0349(19) 0.0013(19) -0.0073(15) -0.0023(15)
C3 0.049(2) 0.052(2) 0.045(2) 0.010(2) -0.008(2) 0.0112(16)
C4 0.054(2) 0.0457(19) 0.0365(19) 0.0077(16) 0.0097(17) -0.0012(17)
C5 0.0381(19) 0.054(2) 0.055(2) -0.008(2) 0.0026(19) -0.0071(15)
C6 0.0279(15) 0.058(2) 0.0432(19) -0.006(2) -0.0006(15) -0.0007(15)
C7 0.0351(15) 0.0321(16) 0.0300(16) 0.0008(16) -0.0008(17) 0.0016(12)
C1S 0.050(3) 0.048(3) 0.042(3) -0.001(3) 0.010(3) 0.001(3)
C2S 0.035(3) 0.067(5) 0.026(3) -0.001(3) 0.005(2) 0.012(2)
C3S 0.043(3) 0.056(3) 0.024(3) 0.003(2) 0.004(2) 0.014(3)
C4S 0.042(5) 0.048(6) 0.034(5) -0.006(2) 0.005(2) 0.012(3)
C5S 0.042(3) 0.060(4) 0.034(4) -0.007(3) -0.005(2) 0.012(3)
C6S 0.053(4) 0.066(4) 0.035(3) 0.006(2) -0.008(3) 0.016(3)
C7S 0.098(5) 0.068(4) 0.042(4) -0.007(3) -0.009(3) 0.035(4)
C8S 0.073(4) 0.056(4) 0.090(6) -0.014(4) -0.005(4) 0.000(4)
C9S 0.086(4) 0.045(3) 0.097(6) 0.019(4) 0.012(5) -0.002(3)

loop_
_atom_type_symbol
_atom_type_description
_atom_type_scat_dispersion_real
_atom_type_scat_dispersion_imag
_atom_type_scat_source
C C 0.0033 0.0016 'International Tables Vol C Tables 4.2.6.8 and 6.1.1.4'
H H 0.0000 0.0000 'International Tables Vol C Tables 4.2.6.8 and 6.1.1.4'
N N 0.0061 0.0033 'International Tables Vol C Tables 4.2.6.8 and 6.1.1.4'
O O 0.0106 0.0060 'International Tables Vol C Tables 4.2.6.8 and 6.1.1.4'
S S 0.1246 0.1234 'International Tables Vol C Tables 4.2.6.8 and 6.1.1.4'
Br Br -0.2901 2.4595 'International Tables Vol C Tables 4.2.6.8 and 6.1.1.4'

loop_
_geom_angle_atom_site_label_1
_geom_angle_atom_site_label_2
_geom_angle_atom_site_label_3
_geom_angle
O3 S1 O1 112.93(14)
O3 S1 O2 112.13(14)
O1 S1 O2 111.45(11)
O3 S1 C1 107.19(13)
O1 S1 C1 106.55(13)
O2 S1 C1 106.09(14)
C1S O1S C9S 117.4(5)
C11S O2S C19S 117.5(12)
C6 C1 C2 119.6(3)
C6 C1 S1 120.6(2)
C2 C1 S1 119.7(2)
C3 C2 C1 120.7(3)
C4 C3 C2 118.4(3)
C3 C4 C5 121.6(3)
C3 C4 Br1 119.0(3)
C5 C4 Br1 119.4(3)
C6 C5 C4 119.1(3)
C1 C6 C5 120.4(3)
N1 C7 N3 120.1(3)
N1 C7 N2 119.9(3)
N3 C7 N2 120.0(2)
O1S C1S C6S 123.7(5)
O1S C1S C2S 117.1(6)
C6S C1S C2S 119.2(5)
C3S C2S C1S 122.0(5)
C4S C3S C2S 118.7(5)
C4S C3S C7S 121.2(7)
C2S C3S C7S 120.1(6)
C3S C4S C5S 118.0(6)
C3S C4S C8S 123.2(7)
C5S C4S C8S 118.8(8)
C4S C5S C6S 123.7(7)
C1S C6S C5S 118.4(5)
C12S C11S C16S 120.0
C12S C11S O2S 130.9(7)
C16S C11S O2S 109.1(7)
C13S C12S C11S 120.0
C12S C13S C14S 120.0
C13S C14S C15S 120.0
C13S C14S C17S 113.1
C15S C14S C17S 126.7
C16S C15S C14S 120.0
C16S C15S C18S 122.6
C14S C15S C18S 117.3
C15S C16S C11S 120.0

loop_
_geom_bond_atom_site_label_1
_geom_bond_atom_site_label_2
_geom_bond_distance
Br1 C4 1.895(3)
S1 O3 1.452(2)
S1 O1 1.461(2)
S1 O2 1.465(2)
S1 C1 1.766(3)
O1S C1S 1.368(6)
O1S C9S 1.413(7)
O2S C11S 1.420(13)
O2S C19S 1.429(16)
N1 C7 1.315(3)
N2 C7 1.333(4)
N3 C7 1.323(4)
C1 C6 1.378(4)
C1 C2 1.390(4)
C2 C3 1.377(5)
C3 C4 1.391(5)
C4 C5 1.372(5)
C5 C6 1.384(5)
C1S C6S 1.370(9)
C1S C2S 1.405(8)
C2S C3S 1.376(11)
C3S C4S 1.397(9)
C3S C7S 1.502(7)
C4S C5S 1.386(8)
C4S C8S 1.527(7)
C5S C6S 1.372(11)
C11S C12S 1.3900
C11S C16S 1.3900
C12S C13S 1.3900
C13S C14S 1.3900
C14S C15S 1.3900
C14S C17S 1.5265
C15S C16S 1.3900
C15S C18S 1.4486
